data_8107166
loop_
_publ_author_name
'Jin, Ze-Sen'
'Liu, E.'
'Liu, Xiao-Jing'
'Jian, Fang-Fang'
'Liang, Tongling'

_publ_section_title
;
 Crystal structure of
 (E)-amino(2-(3-ethoxy-4-hydroxybenzylidene)hydrazineyl)methaniminium
 nitrate hemihydrate C10H16N5O5.5
;
_journal_issue 4
_journal_name_full 'Zeitschrift f\"ur Kristallographie - New Crystal Structures'
_journal_page_first 607
_journal_page_last 609
_journal_paper_doi 10.1515/ncrs-2022-0090
_journal_volume 237
_journal_year 2022
_chemical_formula_moiety 'C10 H15 N4 O2, N O3, 0.5(H2 O)'
_chemical_formula_sum 'C10 H16 N5 O5.5'
_chemical_formula_weight 294.28
_space_group_crystal_system monoclinic
_space_group_IT_number 15
_space_group_name_Hall '-C 2yc'
_space_group_name_H-M_alt 'C 1 2/c 1'
_atom_sites_solution_hydrogens mixed
_atom_sites_solution_primary dual
_cell_angle_alpha 90
_cell_angle_beta 97.093(5)
_cell_angle_gamma 90
_cell_formula_units_Z 8
_cell_length_a 17.7836(8)
_cell_length_b 9.4796(4)
_cell_length_c 15.8740(8)
_cell_measurement_reflns_used 5434
_cell_measurement_temperature 170.00(10)
_cell_measurement_theta_max 30.4920
_cell_measurement_theta_min 2.2780
_cell_volume 2655.6(2)
_computing_cell_refinement 'CrysAlisPro 1.171.39.45i (Rigaku OD, 2018)'
_computing_data_collection 'CrysAlisPro 1.171.39.45i (Rigaku OD, 2018)'
_computing_data_reduction 'CrysAlisPro 1.171.39.45i (Rigaku OD, 2018)'
_computing_molecular_graphics 'Olex2 1.3 (Dolomanov et al., 2009)'
_computing_publication_material 'Olex2 1.3 (Dolomanov et al., 2009)'
_computing_structure_refinement 'SHELXL 2018/3 (Sheldrick, 2015)'
_computing_structure_solution 'ShelXT (Sheldrick, 2015)'
_diffrn_ambient_environment N~2~
_diffrn_ambient_temperature 170.00(10)
_diffrn_detector 'CCD plate'
_diffrn_measured_fraction_theta_full 0.999
_diffrn_measured_fraction_theta_max 0.846
_diffrn_measurement_details
;
List of Runs (angles in degrees, time in seconds):

  # Type    Start    End  Width  t~exp~   \w     \q     \k     \f   Frames
--------------------------------------------------------------------------
  1  \w   -100.00  78.00   0.50   10.00    --  -11.40  45.00   8.00  356
  2  \w    -26.00  11.00   0.50   10.00    --  -11.40  45.00 120.00   74
  3  \w    -27.00   8.00   0.50   10.00    --  -11.40  45.00  60.00   70
  4  \w    -98.00 -32.00   0.50   10.00    --  -11.40  45.00 120.00  132
;
_diffrn_measurement_device 'four-circle diffractometer'
_diffrn_measurement_device_type 'XtaLAB AFC10 (RCD3): fixed-chi single'
_diffrn_measurement_method '\w scans'
_diffrn_orient_matrix_type 'CrysAlisPro convention (1999,Acta A55,543-557)'
_diffrn_orient_matrix_UB_11 -0.0144332000
_diffrn_orient_matrix_UB_12 -0.0080926000
_diffrn_orient_matrix_UB_13 0.0394269000
_diffrn_orient_matrix_UB_21 0.0254813000
_diffrn_orient_matrix_UB_22 0.0524350000
_diffrn_orient_matrix_UB_23 0.0181973000
_diffrn_orient_matrix_UB_31 -0.0275337000
_diffrn_orient_matrix_UB_32 0.0527250000
_diffrn_orient_matrix_UB_33 -0.0119606000
_diffrn_radiation_monochromator mirror
_diffrn_radiation_probe x-ray
_diffrn_radiation_type 'Mo K\a'
_diffrn_radiation_wavelength 0.71073
_diffrn_reflns_av_R_equivalents 0.0269
_diffrn_reflns_av_unetI/netI 0.0302
_diffrn_reflns_Laue_measured_fraction_full 0.999
_diffrn_reflns_Laue_measured_fraction_max 0.846
_diffrn_reflns_limit_h_max 24
_diffrn_reflns_limit_h_min -22
_diffrn_reflns_limit_k_max 13
_diffrn_reflns_limit_k_min -9
_diffrn_reflns_limit_l_max 20
_diffrn_reflns_limit_l_min -20
_diffrn_reflns_number 11999
_diffrn_reflns_point_group_measured_fraction_full 0.999
_diffrn_reflns_point_group_measured_fraction_max 0.846
_diffrn_reflns_theta_full 25.242
_diffrn_reflns_theta_max 30.893
_diffrn_reflns_theta_min 2.308
_diffrn_source 'Rotating-anode X-ray tube'
_diffrn_source_type 'Rigaku (Mo) X-ray Source'
_exptl_absorpt_coefficient_mu 0.121
_exptl_absorpt_correction_T_max 1.00000
_exptl_absorpt_correction_T_min 0.77720
_exptl_absorpt_correction_type multi-scan
_exptl_absorpt_process_details
;
CrysAlisPro 1.171.39.45i (Rigaku Oxford Diffraction, 2018)
Empirical absorption correction using spherical harmonics,
 implemented in SCALE3 ABSPACK scaling algorithm.
;
_exptl_crystal_colour brown
_exptl_crystal_colour_primary brown
_exptl_crystal_density_diffrn 1.472
_exptl_crystal_description block
_exptl_crystal_F_000 1240
_exptl_crystal_size_max 0.32
_exptl_crystal_size_mid 0.24
_exptl_crystal_size_min 0.1
_refine_diff_density_max 0.430
_refine_diff_density_min -0.246
_refine_diff_density_rms 0.052
_refine_ls_extinction_coef .
_refine_ls_extinction_method none
_refine_ls_goodness_of_fit_ref 1.046
_refine_ls_hydrogen_treatment constr
_refine_ls_matrix_type full
_refine_ls_number_parameters 188
_refine_ls_number_reflns 3563
_refine_ls_number_restraints 0
_refine_ls_restrained_S_all 1.046
_refine_ls_R_factor_all 0.0613
_refine_ls_R_factor_gt 0.0469
_refine_ls_shift/su_max 0.000
_refine_ls_shift/su_mean 0.000
_refine_ls_structure_factor_coef Fsqd
_refine_ls_weighting_details 'w=1/[\s^2^(Fo^2^)+(0.0654P)^2^+1.6885P] where P=(Fo^2^+2Fc^2^)/3'
_refine_ls_weighting_scheme calc
_refine_ls_wR_factor_gt 0.1213
_refine_ls_wR_factor_ref 0.1289
_reflns_Friedel_coverage 0.000
_reflns_Friedel_fraction_full .
_reflns_Friedel_fraction_max .
_reflns_number_gt 2866
_reflns_number_total 3563
_reflns_threshold_expression 'I > 2\s(I)'
_cod_data_source_file suppl_j_ncrs-2022-0090_suppl.cif
_cod_data_source_block mx9105a
_cod_original_formula_sum 'C10 H16 N5 O5.50'
_cod_database_code 8107166
_chemical_oxdiff_formula CHNO
_chemical_oxdiff_usercomment CHNO
_shelx_space_group_comment
;
The symmetry employed for this shelxl refinement is uniquely defined
by the following loop, which should always be used as a source of
symmetry information in preference to the above space-group names.
They are only intended as comments.
;
_reflns_odcompleteness_completeness 99.78
_reflns_odcompleteness_iscentric 1
_reflns_odcompleteness_theta 27.42
_olex2_refinement_description
;
1. Fixed Uiso
 At 1.2 times of:
  All C(H) groups, All C(H,H) groups, All N(H) groups, All N(H,H) groups
 At 1.5 times of:
  All C(H,H,H) groups, All O(H) groups, All O(H,H) groups
2. Others
 Fixed Sof: H6A(0.5) H6B(0.5)
3.a Riding coordinates:
 O6(H6A,H6B)
3.b Secondary CH2 refined with riding coordinates:
 C7(H7A,H7B)
3.c Aromatic/amide H refined with riding coordinates:
 N2(H2), C3(H3), C5(H5), C6(H6), C9(H9)
3.d X=CH2 refined with riding coordinates:
 N3(H3A,H3B), N4(H4A,H4B)
3.e Idealised Me refined as rotating group:
 C8(H8A,H8B,H8C)
3.f Idealised tetrahedral OH refined as rotating group:
 O1(H1)
;
_olex2_submission_special_instructions 'No special instructions were received'
_oxdiff_exptl_absorpt_empirical_details
;
Empirical correction (ABSPACK) includes:
- Absorption correction using spherical harmonics
- Frame scaling
;
_oxdiff_exptl_absorpt_empirical_full_max 1.780
_oxdiff_exptl_absorpt_empirical_full_min 0.572

loop_
_space_group_symop_operation_xyz
'x, y, z'
'-x, y, -z+1/2'
'x+1/2, y+1/2, z'
'-x+1/2, y+1/2, -z+1/2'
'-x, -y, -z'
'x, -y, z-1/2'
'-x+1/2, -y+1/2, -z'
'x+1/2, -y+1/2, z-1/2'

loop_
_atom_site_label
_atom_site_type_symbol
_atom_site_fract_x
_atom_site_fract_y
_atom_site_fract_z
_atom_site_U_iso_or_equiv
_atom_site_adp_type
_atom_site_occupancy
_atom_site_site_symmetry_order
_atom_site_calc_flag
_atom_site_refinement_flags_posn
_atom_site_refinement_flags_adp
_atom_site_refinement_flags_occupancy
_atom_site_disorder_assembly
_atom_site_disorder_group
O1 O 0.25543(6) 0.39177(10) 0.39196(7) 0.0318(3) Uani 1 1 d . . . . .
H1 H 0.229669 0.462203 0.379500 0.048 Uiso 1 1 calc R U . . .
O2 O 0.34455(6) 0.18510(9) 0.45047(6) 0.0284(2) Uani 1 1 d . . . . .
N1 N 0.54638(6) 0.42068(11) 0.66818(7) 0.0232(2) Uani 1 1 d . . . . .
N2 N 0.60827(6) 0.46825(12) 0.72163(7) 0.0249(3) Uani 1 1 d . . . . .
H2 H 0.619101 0.556643 0.725127 0.030 Uiso 1 1 calc R U . . .
N3 N 0.71269(7) 0.41788(13) 0.81569(7) 0.0296(3) Uani 1 1 d . . . . .
H3A H 0.741245 0.358649 0.845643 0.036 Uiso 1 1 calc R U . . .
H3B H 0.724219 0.506026 0.816807 0.036 Uiso 1 1 calc R U . . .
N4 N 0.63138(7) 0.23972(12) 0.76434(8) 0.0317(3) Uani 1 1 d . . . . .
H4A H 0.658947 0.178319 0.793673 0.038 Uiso 1 1 calc R U . . .
H4B H 0.591003 0.213595 0.732737 0.038 Uiso 1 1 calc R U . . .
C1 C 0.31426(7) 0.42586(14) 0.45138(8) 0.0238(3) Uani 1 1 d . . . . .
C2 C 0.36255(7) 0.31581(13) 0.48346(8) 0.0226(3) Uani 1 1 d . . . . .
C3 C 0.42383(7) 0.34506(14) 0.54301(8) 0.0235(3) Uani 1 1 d . . . . .
H3 H 0.455604 0.272354 0.564714 0.028 Uiso 1 1 calc R U . . .
C4 C 0.43850(7) 0.48401(14) 0.57102(8) 0.0223(3) Uani 1 1 d . . . . .
C5 C 0.39083(8) 0.59158(14) 0.53827(9) 0.0243(3) Uani 1 1 d . . . . .
H5 H 0.400507 0.683902 0.556244 0.029 Uiso 1 1 calc R U . . .
C6 C 0.32881(8) 0.56270(14) 0.47890(9) 0.0258(3) Uani 1 1 d . . . . .
H6 H 0.296932 0.635487 0.457544 0.031 Uiso 1 1 calc R U . . .
C7 C 0.39926(9) 0.07587(14) 0.47193(10) 0.0312(3) Uani 1 1 d . . . . .
H7A H 0.405204 0.058470 0.532605 0.037 Uiso 1 1 calc R U . . .
H7B H 0.448020 0.103260 0.455700 0.037 Uiso 1 1 calc R U . . .
C8 C 0.37056(10) -0.05443(16) 0.42450(12) 0.0413(4) Uani 1 1 d . . . . .
H8A H 0.362942 -0.034757 0.364724 0.062 Uiso 1 1 calc R U . . .
H8B H 0.323398 -0.082812 0.442902 0.062 Uiso 1 1 calc R U . . .
H8C H 0.406991 -0.128946 0.435556 0.062 Uiso 1 1 calc R U . . .
C9 C 0.50415(7) 0.51750(14) 0.63196(8) 0.0232(3) Uani 1 1 d . . . . .
H9 H 0.515566 0.611410 0.644769 0.028 Uiso 1 1 calc R U . . .
C10 C 0.65093(7) 0.37333(14) 0.76780(8) 0.0238(3) Uani 1 1 d . . . . .
O3 O 0.21323(6) 0.76008(11) 0.32610(7) 0.0364(3) Uani 1 1 d . . . . .
O4 O 0.14713(7) 0.56968(11) 0.33254(9) 0.0454(3) Uani 1 1 d . . . . .
O5 O 0.10398(8) 0.73893(12) 0.25133(9) 0.0528(4) Uani 1 1 d . . . . .
N5 N 0.15564(7) 0.69121(12) 0.30281(8) 0.0307(3) Uani 1 1 d . . . . .
O6 O 0.000000 0.4579(2) 0.250000 0.0815(9) Uani 1 2 d S T P . .
H6A H 0.032720 0.516237 0.272680 0.122 Uiso 0.5 1 d R U P . .
H6B H -0.021220 0.500368 0.206200 0.122 Uiso 0.5 1 d R U P . .

loop_
_atom_site_aniso_label
_atom_site_aniso_U_11
_atom_site_aniso_U_22
_atom_site_aniso_U_33
_atom_site_aniso_U_23
_atom_site_aniso_U_13
_atom_site_aniso_U_12
O1 0.0275(5) 0.0254(5) 0.0370(6) -0.0016(4) -0.0174(4) 0.0007(4)
O2 0.0264(5) 0.0200(4) 0.0351(5) -0.0036(4) -0.0113(4) 0.0010(4)
N1 0.0201(5) 0.0246(5) 0.0227(5) -0.0021(4) -0.0065(4) -0.0028(4)
N2 0.0230(5) 0.0212(5) 0.0272(6) -0.0015(4) -0.0098(4) -0.0022(4)
N3 0.0244(6) 0.0294(6) 0.0315(7) -0.0020(5) -0.0108(5) 0.0025(4)
N4 0.0308(6) 0.0230(6) 0.0374(7) 0.0004(5) -0.0111(5) 0.0030(4)
C1 0.0200(6) 0.0245(6) 0.0246(6) 0.0008(5) -0.0061(5) -0.0008(5)
C2 0.0211(6) 0.0202(6) 0.0249(6) -0.0009(5) -0.0030(5) -0.0012(4)
C3 0.0211(6) 0.0226(6) 0.0248(6) 0.0014(5) -0.0051(5) 0.0013(5)
C4 0.0198(6) 0.0242(6) 0.0211(6) -0.0002(5) -0.0039(5) -0.0016(4)
C5 0.0246(6) 0.0199(6) 0.0266(6) -0.0007(5) -0.0037(5) -0.0006(5)
C6 0.0240(7) 0.0211(6) 0.0297(7) 0.0008(5) -0.0065(5) 0.0023(5)
C7 0.0299(7) 0.0226(6) 0.0376(8) -0.0010(5) -0.0104(6) 0.0041(5)
C8 0.0416(9) 0.0231(7) 0.0538(10) -0.0074(6) -0.0153(7) 0.0063(6)
C9 0.0224(6) 0.0224(6) 0.0230(6) -0.0016(5) -0.0045(5) -0.0023(5)
C10 0.0206(6) 0.0270(6) 0.0222(6) -0.0028(5) -0.0033(5) 0.0022(5)
O3 0.0294(6) 0.0289(5) 0.0487(7) -0.0053(5) -0.0042(5) -0.0016(4)
O4 0.0367(6) 0.0269(6) 0.0674(8) 0.0147(5) -0.0141(6) -0.0009(4)
O5 0.0500(8) 0.0305(6) 0.0682(9) 0.0122(6) -0.0318(6) -0.0009(5)
N5 0.0298(6) 0.0228(6) 0.0370(7) -0.0016(5) -0.0060(5) 0.0035(4)
O6 0.0343(10) 0.0352(10) 0.167(3) 0.000 -0.0192(13) 0.000

loop_
_atom_type_symbol
_atom_type_description
_atom_type_scat_dispersion_real
_atom_type_scat_dispersion_imag
_atom_type_scat_source
C C 0.0033 0.0016 'International Tables Vol C Tables 4.2.6.8 and 6.1.1.4'
H H 0.0000 0.0000 'International Tables Vol C Tables 4.2.6.8 and 6.1.1.4'
N N 0.0061 0.0033 'International Tables Vol C Tables 4.2.6.8 and 6.1.1.4'
O O 0.0106 0.0060 'International Tables Vol C Tables 4.2.6.8 and 6.1.1.4'

loop_
_geom_angle_atom_site_label_1
_geom_angle_atom_site_label_2
_geom_angle_atom_site_label_3
_geom_angle
_geom_angle_site_symmetry_1
_geom_angle_site_symmetry_3
C1 O1 H1 109.5 . .
C2 O2 C7 116.34(10) . .
C9 N1 N2 114.97(11) . .
N1 N2 H2 120.9 . .
C10 N2 N1 118.23(11) . .
C10 N2 H2 120.9 . .
H3A N3 H3B 120.0 . .
C10 N3 H3A 120.0 . .
C10 N3 H3B 120.0 . .
H4A N4 H4B 120.0 . .
C10 N4 H4A 120.0 . .
C10 N4 H4B 120.0 . .
O1 C1 C2 117.29(11) . .
O1 C1 C6 122.72(12) . .
C6 C1 C2 119.97(11) . .
O2 C2 C1 115.47(11) . .
O2 C2 C3 124.89(11) . .
C3 C2 C1 119.63(12) . .
C2 C3 H3 119.8 . .
C2 C3 C4 120.37(12) . .
C4 C3 H3 119.8 . .
C3 C4 C9 121.14(11) . .
C5 C4 C3 119.36(11) . .
C5 C4 C9 119.47(11) . .
C4 C5 H5 119.7 . .
C4 C5 C6 120.54(12) . .
C6 C5 H5 119.7 . .
C1 C6 C5 120.13(12) . .
C1 C6 H6 119.9 . .
C5 C6 H6 119.9 . .
O2 C7 H7A 110.3 . .
O2 C7 H7B 110.3 . .
O2 C7 C8 107.23(11) . .
H7A C7 H7B 108.5 . .
C8 C7 H7A 110.3 . .
C8 C7 H7B 110.3 . .
C7 C8 H8A 109.5 . .
C7 C8 H8B 109.5 . .
C7 C8 H8C 109.5 . .
H8A C8 H8B 109.5 . .
H8A C8 H8C 109.5 . .
H8B C8 H8C 109.5 . .
N1 C9 C4 121.40(12) . .
N1 C9 H9 119.3 . .
C4 C9 H9 119.3 . .
N3 C10 N2 118.31(12) . .
N4 C10 N2 119.82(12) . .
N4 C10 N3 121.87(12) . .
O3 N5 O4 120.36(12) . .
O3 N5 O5 121.75(13) . .
O5 N5 O4 117.87(12) . .
H6A O6 H6A 98.8 . 2
H6A O6 H6B 104.5 2 2
H6A O6 H6B 30.0 . 2
H6A O6 H6B 104.5 . .
H6B O6 H6A 30.0 . 2
H6B O6 H6B 123.5 . 2

loop_
_geom_bond_atom_site_label_1
_geom_bond_atom_site_label_2
_geom_bond_distance
_geom_bond_site_symmetry_2
O1 H1 0.8200 .
O1 C1 1.3583(15) .
O2 C2 1.3677(15) .
O2 C7 1.4328(16) .
N1 N2 1.3800(14) .
N1 C9 1.2767(17) .
N2 H2 0.8600 .
N2 C10 1.3361(17) .
N3 H3A 0.8600 .
N3 H3B 0.8600 .
N3 C10 1.3253(16) .
N4 H4A 0.8600 .
N4 H4B 0.8600 .
N4 C10 1.3128(18) .
C1 C2 1.4060(17) .
C1 C6 1.3829(18) .
C2 C3 1.3799(17) .
C3 H3 0.9300 .
C3 C4 1.4043(18) .
C4 C5 1.3857(18) .
C4 C9 1.4562(17) .
C5 H5 0.9300 .
C5 C6 1.3867(18) .
C6 H6 0.9300 .
C7 H7A 0.9700 .
C7 H7B 0.9700 .
C7 C8 1.503(2) .
C8 H8A 0.9600 .
C8 H8B 0.9600 .
C8 H8C 0.9600 .
C9 H9 0.9300 .
O3 N5 1.2321(16) .
O4 N5 1.2612(16) .
O5 N5 1.2374(16) .
O6 H6A 0.8497 2
O6 H6A 0.8496 .
O6 H6B 0.8502 2
O6 H6B 0.8502 .

loop_
_geom_hbond_atom_site_label_D
_geom_hbond_atom_site_label_H
_geom_hbond_atom_site_label_A
_geom_hbond_distance_DH
_geom_hbond_distance_HA
_geom_hbond_distance_DA
_geom_hbond_angle_DHA
_geom_hbond_site_symmetry_A
_geom_hbond_publ_flag
O1 H1 O4 0.82 1.86 2.6448(15) 158.4 . yes
N2 H2 O3 0.86 2.78 3.4787(15) 139.5 8_566 yes
N2 H2 O5 0.86 2.01 2.8182(16) 156.8 8_566 yes
N3 H3A O1 0.86 2.49 3.2300(16) 144.8 8_556 yes
N3 H3A O2 0.86 2.36 3.1289(14) 149.4 8_556 yes
N3 H3B O3 0.86 2.23 3.0572(16) 160.7 8_566 yes
N4 H4A O1 0.86 2.27 3.0694(15) 154.4 8_556 yes
N4 H4A O4 0.86 2.45 3.1271(17) 136.6 8_556 yes
N4 H4B O6 0.86 2.33 2.9816(18) 132.3 7_556 yes
O6 H6A O4 0.85 2.20 2.9729(14) 152.0 . yes
O6 H6A O5 0.85 2.51 3.241(2) 145.3 . yes
O6 H6B O4 0.85 2.34 2.9729(14) 131.4 2 yes

loop_
_geom_torsion_atom_site_label_1
_geom_torsion_atom_site_label_2
_geom_torsion_atom_site_label_3
_geom_torsion_atom_site_label_4
_geom_torsion
_geom_torsion_site_symmetry_1
_geom_torsion_site_symmetry_2
_geom_torsion_site_symmetry_3
_geom_torsion_site_symmetry_4
O1 C1 C2 O2 0.15(19) . . . .
O1 C1 C2 C3 179.03(13) . . . .
O1 C1 C6 C5 -178.44(14) . . . .
O2 C2 C3 C4 178.19(13) . . . .
N1 N2 C10 N3 176.41(12) . . . .
N1 N2 C10 N4 -3.1(2) . . . .
N2 N1 C9 C4 177.37(12) . . . .
C1 C2 C3 C4 -0.6(2) . . . .
C2 O2 C7 C8 -176.15(13) . . . .
C2 C1 C6 C5 -0.2(2) . . . .
C2 C3 C4 C5 0.0(2) . . . .
C2 C3 C4 C9 -178.18(13) . . . .
C3 C4 C5 C6 0.5(2) . . . .
C3 C4 C9 N1 -6.9(2) . . . .
C4 C5 C6 C1 -0.4(2) . . . .
C5 C4 C9 N1 174.94(14) . . . .
C6 C1 C2 O2 -178.20(13) . . . .
C6 C1 C2 C3 0.7(2) . . . .
C7 O2 C2 C1 170.46(13) . . . .
C7 O2 C2 C3 -8.4(2) . . . .
C9 N1 N2 C10 173.79(13) . . . .
C9 C4 C5 C6 178.72(13) . . . .
